data_4134858
loop_
_publ_author_name
'Gernert, Markus'
'Balles-Wolf, Lukas'
'Kerner, Florian'
'M Uuml Ller, Ulrich'
'Schmiedel, Alexander'
'Holzapfel, Marco'
'Marian, Christel M.'
'Pflaum, Jens'
'Lambert, Christoph'
'Steffen, Andreas'

_publ_section_title
;
 Cyclic (amino)(aryl)carbenes (CAArCs) enter the field of chromophore
 ligands - Expanded \p system leads to unusually deep red emitting
 Cu<sup>I</sup> compounds.
;
_journal_name_full 'Journal of the American Chemical Society'
_journal_paper_doi 10.1021/jacs.0c02234
_journal_year 2020
_chemical_formula_moiety 'C44 H39 Cu N2'
_chemical_formula_sum 'C44 H39 Cu N2'
_chemical_formula_weight 659.31
_space_group_crystal_system monoclinic
_space_group_IT_number 14
_space_group_name_Hall '-P 2yn'
_space_group_name_H-M_alt 'P 1 21/n 1'
_atom_sites_solution_hydrogens geom
_atom_sites_solution_primary iterative
_atom_sites_solution_secondary difmap
_audit_creation_method SHELXL-2014/7
_cell_angle_alpha 90
_cell_angle_beta 98.24(2)
_cell_angle_gamma 90
_cell_formula_units_Z 4
_cell_length_a 14.836(5)
_cell_length_b 12.399(5)
_cell_length_c 18.325(8)
_cell_measurement_reflns_used 9991
_cell_measurement_temperature 100(2)
_cell_measurement_theta_max 30.53
_cell_measurement_theta_min 2.25
_cell_volume 3336(2)
_computing_cell_refinement 'Saint+ ver. V8.38A (Bruker AXS)'
_computing_data_collection 'APEX2 ver. 2014.9 (Bruker AXS)'
_computing_data_reduction 'Saint+ ver. V8.38A (Bruker AXS)'
_computing_molecular_graphics 'ShelXLe (Huebschle et all, 2011)'
_computing_publication_material 'SHELXL-2014/7 (Sheldrick, 2014)'
_computing_structure_refinement 'SHELXL-2014/7 (Sheldrick, 2014)'
_computing_structure_solution 'SHELXT (Sheldrick, 2014)'
_diffrn_ambient_temperature 100(2)
_diffrn_detector 'CCD area detector (Apex2)'
_diffrn_detector_area_resol_mean 8.333
_diffrn_measured_fraction_theta_full 1.000
_diffrn_measured_fraction_theta_max 1.000
_diffrn_measurement_device_type 'Bruker X8-APEX II'
_diffrn_measurement_method '\f and \w scans'
_diffrn_radiation_monochromator 'multi-layer mirror'
_diffrn_radiation_type MoK\a
_diffrn_radiation_wavelength 0.71073
_diffrn_reflns_av_R_equivalents 0.0624
_diffrn_reflns_av_unetI/netI 0.0493
_diffrn_reflns_Laue_measured_fraction_full 1.000
_diffrn_reflns_Laue_measured_fraction_max 1.000
_diffrn_reflns_limit_h_max 20
_diffrn_reflns_limit_h_min -20
_diffrn_reflns_limit_k_max 17
_diffrn_reflns_limit_k_min -17
_diffrn_reflns_limit_l_max 23
_diffrn_reflns_limit_l_min -25
_diffrn_reflns_number 44356
_diffrn_reflns_point_group_measured_fraction_full 1.000
_diffrn_reflns_point_group_measured_fraction_max 1.000
_diffrn_reflns_theta_full 26.000
_diffrn_reflns_theta_max 30.034
_diffrn_reflns_theta_min 1.655
_diffrn_source 'rotating-anode (Nonius FR-591)'
_exptl_absorpt_coefficient_mu 0.689
_exptl_absorpt_correction_T_max 0.7461
_exptl_absorpt_correction_T_min 0.6833
_exptl_absorpt_correction_type multi-scan
_exptl_absorpt_process_details 'SadAbs 2016/2 (Bruker AXS)'
_exptl_crystal_colour orange
_exptl_crystal_density_diffrn 1.313
_exptl_crystal_description block
_exptl_crystal_F_000 1384
_exptl_crystal_size_max 0.389
_exptl_crystal_size_mid 0.212
_exptl_crystal_size_min 0.19
_refine_diff_density_max 0.791
_refine_diff_density_min -0.479
_refine_diff_density_rms 0.075
_refine_ls_extinction_method none
_refine_ls_goodness_of_fit_ref 1.036
_refine_ls_hydrogen_treatment constr
_refine_ls_matrix_type full
_refine_ls_number_parameters 428
_refine_ls_number_reflns 9765
_refine_ls_number_restraints 0
_refine_ls_restrained_S_all 1.036
_refine_ls_R_factor_all 0.0554
_refine_ls_R_factor_gt 0.0413
_refine_ls_shift/su_max 0.001
_refine_ls_shift/su_mean 0.000
_refine_ls_structure_factor_coef Fsqd
_refine_ls_weighting_details 'w=1/[\s^2^(Fo^2^)+(0.0530P)^2^+1.7423P] where P=(Fo^2^+2Fc^2^)/3'
_refine_ls_weighting_scheme calc
_refine_ls_wR_factor_gt 0.1050
_refine_ls_wR_factor_ref 0.1131
_reflns_Friedel_coverage 0.000
_reflns_number_gt 7879
_reflns_number_total 9765
_reflns_threshold_expression 'I > 2\s(I)'
_cod_data_source_file ja0c02234_si_003.cif
_cod_data_source_block lbw035_a
_cod_original_sg_symbol_H-M 'P 21/n'
_cod_database_code 4134858
_shelx_shelxl_version_number 2014/7
_shelx_space_group_comment
;
The symmetry employed for this shelxl refinement is uniquely defined
by the following loop, which should always be used as a source of
symmetry information in preference to the above space-group names.
They are only intended as comments.
;
_shelx_estimated_absorpt_t_min 0.775
_shelx_estimated_absorpt_t_max 0.880

loop_
_space_group_symop_operation_xyz
'x, y, z'
'-x+1/2, y+1/2, -z+1/2'
'-x, -y, -z'
'x-1/2, -y-1/2, z-1/2'

loop_
_atom_site_label
_atom_site_type_symbol
_atom_site_fract_x
_atom_site_fract_y
_atom_site_fract_z
_atom_site_U_iso_or_equiv
_atom_site_adp_type
_atom_site_occupancy
_atom_site_site_symmetry_order
_atom_site_calc_flag
_atom_site_refinement_flags_posn
_atom_site_refinement_flags_adp
_atom_site_refinement_flags_occupancy
_atom_site_disorder_assembly
_atom_site_disorder_group
Cu1_1 Cu 0.31958(2) 0.67890(2) 0.63993(2) 0.01307(6) Uani 1 1 d . . . . .
N1_1 N 0.50952(8) 0.63683(11) 0.68012(7) 0.0108(2) Uani 1 1 d . . . . .
C2_1 C 0.43004(10) 0.48663(13) 0.69398(9) 0.0126(3) Uani 1 1 d . . . . .
N2_1 N 0.21517(9) 0.75856(11) 0.60982(8) 0.0154(3) Uani 1 1 d . . . . .
C3_1 C 0.35958(11) 0.41218(14) 0.69349(10) 0.0173(3) Uani 1 1 d . . . . .
H3_1 H 0.2983 0.4321 0.6767 0.021 Uiso 1 1 calc R U . . .
C4_1 C 0.38110(12) 0.30855(14) 0.71805(10) 0.0185(3) Uani 1 1 d . . . . .
H4_1 H 0.3341 0.2566 0.7184 0.022 Uiso 1 1 calc R U . . .
C5_1 C 0.47125(12) 0.27973(14) 0.74225(10) 0.0170(3) Uani 1 1 d . . . . .
H5_1 H 0.4848 0.2083 0.7592 0.020 Uiso 1 1 calc R U . . .
C6_1 C 0.54190(11) 0.35377(13) 0.74201(9) 0.0145(3) Uani 1 1 d . . . . .
H6_1 H 0.6034 0.3332 0.7571 0.017 Uiso 1 1 calc R U . . .
C7_1 C 0.51997(10) 0.45801(13) 0.71917(9) 0.0117(3) Uani 1 1 d . . . . .
C8_1 C 0.58213(10) 0.55247(12) 0.70993(9) 0.0106(3) Uani 1 1 d . . . . .
C9_1 C 0.63907(10) 0.59184(12) 0.78120(9) 0.0116(3) Uani 1 1 d . . . . .
C10_1 C 0.63416(11) 0.54008(13) 0.84772(9) 0.0144(3) Uani 1 1 d . . . . .
H10_1 H 0.5921 0.4827 0.8494 0.017 Uiso 1 1 calc R U . . .
C11_1 C 0.68999(12) 0.57109(14) 0.91204(9) 0.0180(3) Uani 1 1 d . . . . .
H11_1 H 0.6864 0.5342 0.9570 0.022 Uiso 1 1 calc R U . . .
C12_1 C 0.75076(12) 0.65578(14) 0.91041(10) 0.0183(3) Uani 1 1 d . . . . .
H12_1 H 0.7888 0.6772 0.9542 0.022 Uiso 1 1 calc R U . . .
C13_1 C 0.75567(11) 0.70910(14) 0.84453(10) 0.0165(3) Uani 1 1 d . . . . .
H13_1 H 0.7970 0.7674 0.8434 0.020 Uiso 1 1 calc R U . . .
C14_1 C 0.70041(10) 0.67783(13) 0.78010(9) 0.0134(3) Uani 1 1 d . . . . .
H14_1 H 0.7042 0.7148 0.7352 0.016 Uiso 1 1 calc R U . . .
C15_1 C 0.63986(10) 0.51845(12) 0.65064(9) 0.0113(3) Uani 1 1 d . . . . .
C16_1 C 0.73464(10) 0.51339(13) 0.66418(9) 0.0143(3) Uani 1 1 d . . . . .
H16_1 H 0.7659 0.5364 0.7104 0.017 Uiso 1 1 calc R U . . .
C17_1 C 0.78360(11) 0.47485(14) 0.61042(10) 0.0184(3) Uani 1 1 d . . . . .
H17_1 H 0.8482 0.4729 0.6201 0.022 Uiso 1 1 calc R U . . .
C18_1 C 0.73974(12) 0.43936(14) 0.54312(10) 0.0192(3) Uani 1 1 d . . . . .
H18_1 H 0.7738 0.4139 0.5065 0.023 Uiso 1 1 calc R U . . .
C19_1 C 0.64511(12) 0.44137(14) 0.52980(10) 0.0185(3) Uani 1 1 d . . . . .
H19_1 H 0.6141 0.4165 0.4839 0.022 Uiso 1 1 calc R U . . .
C21_1 C 0.52756(10) 0.75245(13) 0.67843(9) 0.0120(3) Uani 1 1 d . . . . .
C22_1 C 0.50858(10) 0.81441(13) 0.73895(9) 0.0132(3) Uani 1 1 d . . . . .
C23_1 C 0.52934(12) 0.92413(13) 0.73903(10) 0.0175(3) Uani 1 1 d . . . . .
H23_1 H 0.5170 0.9677 0.7791 0.021 Uiso 1 1 calc R U . . .
C24_1 C 0.56754(12) 0.97114(14) 0.68217(10) 0.0210(4) Uani 1 1 d . . . . .
H24_1 H 0.5836 1.0453 0.6845 0.025 Uiso 1 1 calc R U . . .
C25_1 C 0.58210(12) 0.90982(14) 0.62222(10) 0.0194(3) Uani 1 1 d . . . . .
H25_1 H 0.6070 0.9431 0.5829 0.023 Uiso 1 1 calc R U . . .
C26_1 C 0.56107(11) 0.79971(13) 0.61782(9) 0.0147(3) Uani 1 1 d . . . . .
C27_1 C 0.46315(10) 0.77097(13) 0.80203(9) 0.0138(3) Uani 1 1 d . . . . .
H27_1 H 0.4535 0.6917 0.7946 0.017 Uiso 1 1 calc R U . . .
C28_1 C 0.52058(11) 0.78890(14) 0.87761(9) 0.0173(3) Uani 1 1 d . . . . .
H28A_1 H 0.5823 0.7613 0.8767 0.026 Uiso 1 1 calc R U . . .
H28B_1 H 0.4927 0.7507 0.9155 0.026 Uiso 1 1 calc R U . . .
H28C_1 H 0.5234 0.8662 0.8889 0.026 Uiso 1 1 calc R U . . .
C29_1 C 0.36963(12) 0.82526(15) 0.80043(10) 0.0203(3) Uani 1 1 d . . . . .
H29A_1 H 0.3312 0.8083 0.7538 0.030 Uiso 1 1 calc R U . . .
H29B_1 H 0.3776 0.9036 0.8049 0.030 Uiso 1 1 calc R U . . .
H29C_1 H 0.3405 0.7985 0.8416 0.030 Uiso 1 1 calc R U . . .
C30_1 C 0.57052(11) 0.74077(14) 0.54699(9) 0.0166(3) Uani 1 1 d . . . . .
H30_1 H 0.5490 0.6650 0.5516 0.020 Uiso 1 1 calc R U . . .
C31_1 C 0.66996(13) 0.73675(17) 0.53275(12) 0.0266(4) Uani 1 1 d . . . . .
H31A_1 H 0.6738 0.6954 0.4877 0.040 Uiso 1 1 calc R U . . .
H31B_1 H 0.7075 0.7020 0.5746 0.040 Uiso 1 1 calc R U . . .
H31C_1 H 0.6921 0.8103 0.5269 0.040 Uiso 1 1 calc R U . . .
C32_1 C 0.51018(14) 0.79374(17) 0.48150(11) 0.0264(4) Uani 1 1 d . . . . .
H32A_1 H 0.5134 0.7516 0.4367 0.040 Uiso 1 1 calc R U . . .
H32B_1 H 0.5317 0.8673 0.4747 0.040 Uiso 1 1 calc R U . . .
H32C_1 H 0.4470 0.7961 0.4914 0.040 Uiso 1 1 calc R U . . .
C33_1 C 0.21271(11) 0.86986(13) 0.60627(9) 0.0153(3) Uani 1 1 d . . . . .
C34_1 C 0.28680(12) 0.94146(15) 0.61466(10) 0.0197(3) Uani 1 1 d . . . . .
H34_1 H 0.3475 0.9158 0.6260 0.024 Uiso 1 1 calc R U . . .
C35_1 C 0.26878(13) 1.05044(15) 0.60588(11) 0.0232(4) Uani 1 1 d . . . . .
H35_1 H 0.3180 1.1002 0.6114 0.028 Uiso 1 1 calc R U . . .
C36_1 C 0.17940(14) 1.08921(15) 0.58904(11) 0.0241(4) Uani 1 1 d . . . . .
H36_1 H 0.1692 1.1645 0.5826 0.029 Uiso 1 1 calc R U . . .
C37_1 C 0.10563(12) 1.01924(14) 0.58170(10) 0.0203(3) Uani 1 1 d . . . . .
H37_1 H 0.0452 1.0461 0.5713 0.024 Uiso 1 1 calc R U . . .
C38_1 C 0.12196(11) 0.90849(13) 0.58992(9) 0.0152(3) Uani 1 1 d . . . . .
C39_1 C 0.06524(11) 0.81420(13) 0.58238(9) 0.0143(3) Uani 1 1 d . . . . .
C40_1 C -0.02870(11) 0.79675(14) 0.56596(10) 0.0177(3) Uani 1 1 d . . . . .
H40_1 H -0.0694 0.8561 0.5578 0.021 Uiso 1 1 calc R U . . .
C41_1 C -0.06171(12) 0.69210(15) 0.56171(10) 0.0204(4) Uani 1 1 d . . . . .
H41_1 H -0.1254 0.6795 0.5508 0.024 Uiso 1 1 calc R U . . .
C42_1 C -0.00155(12) 0.60493(15) 0.57343(11) 0.0201(3) Uani 1 1 d . . . . .
H42_1 H -0.0252 0.5337 0.5694 0.024 Uiso 1 1 calc R U . . .
C43_1 C 0.09174(11) 0.61967(14) 0.59081(10) 0.0177(3) Uani 1 1 d . . . . .
H43_1 H 0.1315 0.5595 0.5993 0.021 Uiso 1 1 calc R U . . .
C44_1 C 0.12606(11) 0.72468(13) 0.59550(9) 0.0155(3) Uani 1 1 d . . . . .
C20_1 C 0.59588(11) 0.47934(13) 0.58302(9) 0.0150(3) Uani 1 1 d . . . . .
H20_1 H 0.5312 0.4789 0.5736 0.018 Uiso 1 1 calc R U . . .
C1_1 C 0.42477(10) 0.59993(13) 0.67177(9) 0.0126(3) Uani 1 1 d . . . . .

loop_
_atom_site_aniso_label
_atom_site_aniso_U_11
_atom_site_aniso_U_22
_atom_site_aniso_U_33
_atom_site_aniso_U_23
_atom_site_aniso_U_13
_atom_site_aniso_U_12
Cu1_1 0.00870(10) 0.01496(10) 0.01510(10) 0.00089(7) 0.00019(7) 0.00225(7)
N1_1 0.0089(6) 0.0121(6) 0.0110(6) 0.0001(5) 0.0006(5) 0.0009(5)
C2_1 0.0102(7) 0.0141(7) 0.0136(7) -0.0005(6) 0.0024(5) -0.0005(5)
N2_1 0.0130(6) 0.0151(6) 0.0180(7) 0.0012(5) 0.0026(5) 0.0020(5)
C3_1 0.0124(7) 0.0186(8) 0.0211(8) -0.0007(6) 0.0026(6) -0.0023(6)
C4_1 0.0175(8) 0.0159(8) 0.0225(9) -0.0005(6) 0.0043(6) -0.0055(6)
C5_1 0.0209(8) 0.0127(7) 0.0177(8) -0.0007(6) 0.0038(6) -0.0015(6)
C6_1 0.0136(7) 0.0152(7) 0.0144(7) -0.0002(6) 0.0011(6) 0.0010(6)
C7_1 0.0105(6) 0.0136(7) 0.0109(7) -0.0017(5) 0.0013(5) -0.0011(5)
C8_1 0.0083(6) 0.0115(7) 0.0118(7) 0.0007(5) 0.0010(5) 0.0008(5)
C9_1 0.0091(6) 0.0129(7) 0.0125(7) -0.0012(6) 0.0007(5) 0.0018(5)
C10_1 0.0147(7) 0.0150(7) 0.0136(7) 0.0002(6) 0.0020(6) -0.0014(6)
C11_1 0.0195(8) 0.0212(8) 0.0124(7) 0.0009(6) -0.0004(6) 0.0010(6)
C12_1 0.0158(7) 0.0230(8) 0.0149(8) -0.0038(6) -0.0021(6) 0.0005(6)
C13_1 0.0120(7) 0.0179(7) 0.0192(8) -0.0031(6) 0.0010(6) -0.0023(6)
C14_1 0.0115(7) 0.0135(7) 0.0152(7) 0.0001(6) 0.0019(6) 0.0007(5)
C15_1 0.0108(7) 0.0111(7) 0.0122(7) 0.0010(5) 0.0020(5) 0.0010(5)
C16_1 0.0106(7) 0.0147(7) 0.0171(8) -0.0008(6) 0.0007(6) 0.0002(5)
C17_1 0.0119(7) 0.0204(8) 0.0237(9) 0.0008(7) 0.0056(6) 0.0028(6)
C18_1 0.0202(8) 0.0206(8) 0.0188(8) 0.0006(7) 0.0093(7) 0.0048(6)
C19_1 0.0215(8) 0.0208(8) 0.0130(7) -0.0024(6) 0.0023(6) 0.0029(6)
C21_1 0.0078(6) 0.0122(7) 0.0153(7) 0.0011(6) -0.0010(5) 0.0006(5)
C22_1 0.0107(7) 0.0146(7) 0.0138(7) 0.0002(6) 0.0007(5) 0.0006(5)
C23_1 0.0195(8) 0.0147(7) 0.0173(8) -0.0020(6) -0.0002(6) -0.0001(6)
C24_1 0.0243(9) 0.0146(8) 0.0232(9) 0.0020(7) -0.0002(7) -0.0052(6)
C25_1 0.0179(8) 0.0195(8) 0.0209(8) 0.0067(7) 0.0027(6) -0.0050(6)
C26_1 0.0102(7) 0.0177(7) 0.0160(7) 0.0031(6) 0.0009(6) 0.0009(6)
C27_1 0.0124(7) 0.0143(7) 0.0149(7) -0.0011(6) 0.0030(6) 0.0009(6)
C28_1 0.0165(8) 0.0204(8) 0.0148(8) -0.0022(6) 0.0019(6) -0.0005(6)
C29_1 0.0145(8) 0.0257(9) 0.0211(8) -0.0002(7) 0.0036(6) 0.0037(7)
C30_1 0.0180(8) 0.0192(8) 0.0133(7) 0.0039(6) 0.0043(6) 0.0026(6)
C31_1 0.0233(9) 0.0298(10) 0.0296(10) 0.0101(8) 0.0140(8) 0.0072(8)
C32_1 0.0314(10) 0.0284(10) 0.0182(9) 0.0042(7) -0.0008(8) 0.0037(8)
C33_1 0.0164(7) 0.0167(7) 0.0124(7) 0.0015(6) 0.0006(6) 0.0013(6)
C34_1 0.0171(8) 0.0231(9) 0.0179(8) 0.0014(7) -0.0007(6) -0.0015(6)
C35_1 0.0280(9) 0.0188(8) 0.0217(9) -0.0013(7) 0.0000(7) -0.0065(7)
C36_1 0.0321(10) 0.0146(8) 0.0252(9) -0.0020(7) 0.0027(8) 0.0021(7)
C37_1 0.0229(8) 0.0180(8) 0.0201(8) 0.0003(7) 0.0036(7) 0.0058(6)
C38_1 0.0163(7) 0.0158(7) 0.0134(7) -0.0001(6) 0.0016(6) 0.0018(6)
C39_1 0.0151(7) 0.0157(7) 0.0124(7) 0.0023(6) 0.0028(6) 0.0034(6)
C40_1 0.0149(7) 0.0229(8) 0.0156(8) 0.0023(6) 0.0029(6) 0.0047(6)
C41_1 0.0125(7) 0.0278(9) 0.0210(8) 0.0010(7) 0.0027(6) -0.0001(6)
C42_1 0.0185(8) 0.0186(8) 0.0241(9) 0.0012(7) 0.0057(7) -0.0029(6)
C43_1 0.0165(8) 0.0156(8) 0.0219(8) 0.0039(6) 0.0056(6) 0.0028(6)
C44_1 0.0178(8) 0.0159(7) 0.0136(7) 0.0010(6) 0.0053(6) 0.0012(6)
C20_1 0.0117(7) 0.0189(8) 0.0140(7) -0.0005(6) 0.0005(6) 0.0016(6)
C1_1 0.0115(7) 0.0150(7) 0.0111(7) -0.0016(6) 0.0016(5) 0.0000(5)

loop_
_atom_type_symbol
_atom_type_description
_atom_type_scat_dispersion_real
_atom_type_scat_dispersion_imag
_atom_type_scat_source
C C 0.0033 0.0016 'International Tables Vol C Tables 4.2.6.8 and 6.1.1.4'
H H 0.0000 0.0000 'International Tables Vol C Tables 4.2.6.8 and 6.1.1.4'
N N 0.0061 0.0033 'International Tables Vol C Tables 4.2.6.8 and 6.1.1.4'
Cu Cu 0.3201 1.2651 'International Tables Vol C Tables 4.2.6.8 and 6.1.1.4'

loop_
_exptl_crystal_face_index_h
_exptl_crystal_face_index_k
_exptl_crystal_face_index_l
_exptl_crystal_face_perp_dist
-3.00 1.00 2.00 0.1010
3.00 -1.00 -2.00 0.0800
-1.00 0.00 -3.00 0.2020
-3.00 1.00 0.00 0.1670
3.00 -1.00 0.00 0.1260
2.00 -1.00 -2.00 0.0730
1.00 0.00 2.00 0.1850
-3.00 2.00 3.00 0.1030
1.00 -1.00 -2.00 0.0950
3.00 -2.00 -2.00 0.0670
-3.00 2.00 2.00 0.1080
3.00 -2.00 -1.00 0.0900
0.00 -1.00 -2.00 0.1170
2.00 -3.00 -3.00 0.0770
0.00 -2.00 -3.00 0.0990
1.00 -2.00 -2.00 0.0810
2.00 -3.00 -1.00 0.0800
-2.00 -2.00 -3.00 0.1370
2.00 2.00 3.00 0.1860
-1.00 3.00 1.00 0.0880
1.00 -3.00 -1.00 0.0900
-1.00 -3.00 -2.00 0.1070
-1.00 2.00 0.00 0.1240
1.00 -3.00 0.00 0.0890
-1.00 -2.00 -1.00 0.1080
-1.00 -1.00 0.00 0.1200
-2.00 -3.00 1.00 0.0910
-2.00 -3.00 2.00 0.0800
3.00 3.00 -2.00 0.0910
2.00 3.00 -3.00 0.0950
-2.00 -3.00 3.00 0.0790
2.00 2.00 -3.00 0.0960
-2.00 -1.00 2.00 0.0910
-1.00 0.00 3.00 0.1600
0.00 2.00 1.00 0.1020

loop_
_geom_angle_atom_site_label_1
_geom_angle_atom_site_label_2
_geom_angle_atom_site_label_3
_geom_angle
_geom_angle_site_symmetry_1
_geom_angle_site_symmetry_3
_geom_angle_publ_flag
N2_1 Cu1_1 C1_1 179.04(7) . . ?
C1_1 N1_1 C21_1 120.68(13) . . ?
C1_1 N1_1 C8_1 114.14(13) . . ?
C21_1 N1_1 C8_1 123.51(12) . . ?
C3_1 C2_1 C7_1 121.00(15) . . ?
C3_1 C2_1 C1_1 128.66(15) . . ?
C7_1 C2_1 C1_1 110.33(14) . . ?
C44_1 N2_1 C33_1 106.13(13) . . ?
C44_1 N2_1 Cu1_1 129.29(12) . . ?
C33_1 N2_1 Cu1_1 124.16(11) . . ?
C4_1 C3_1 C2_1 118.37(15) . . ?
C4_1 C3_1 H3_1 120.8 . . ?
C2_1 C3_1 H3_1 120.8 . . ?
C3_1 C4_1 C5_1 120.52(16) . . ?
C3_1 C4_1 H4_1 119.7 . . ?
C5_1 C4_1 H4_1 119.7 . . ?
C6_1 C5_1 C4_1 121.18(16) . . ?
C6_1 C5_1 H5_1 119.4 . . ?
C4_1 C5_1 H5_1 119.4 . . ?
C7_1 C6_1 C5_1 118.18(15) . . ?
C7_1 C6_1 H6_1 120.9 . . ?
C5_1 C6_1 H6_1 120.9 . . ?
C6_1 C7_1 C2_1 120.71(14) . . ?
C6_1 C7_1 C8_1 129.47(14) . . ?
C2_1 C7_1 C8_1 109.59(13) . . ?
C7_1 C8_1 C9_1 114.94(13) . . ?
C7_1 C8_1 C15_1 106.07(12) . . ?
C9_1 C8_1 C15_1 113.32(12) . . ?
C7_1 C8_1 N1_1 99.11(11) . . ?
C9_1 C8_1 N1_1 110.96(12) . . ?
C15_1 C8_1 N1_1 111.55(12) . . ?
C10_1 C9_1 C14_1 118.63(15) . . ?
C10_1 C9_1 C8_1 120.66(14) . . ?
C14_1 C9_1 C8_1 120.65(14) . . ?
C9_1 C10_1 C11_1 121.01(15) . . ?
C9_1 C10_1 H10_1 119.5 . . ?
C11_1 C10_1 H10_1 119.5 . . ?
C12_1 C11_1 C10_1 120.00(16) . . ?
C12_1 C11_1 H11_1 120.0 . . ?
C10_1 C11_1 H11_1 120.0 . . ?
C11_1 C12_1 C13_1 119.65(15) . . ?
C11_1 C12_1 H12_1 120.2 . . ?
C13_1 C12_1 H12_1 120.2 . . ?
C12_1 C13_1 C14_1 120.48(16) . . ?
C12_1 C13_1 H13_1 119.8 . . ?
C14_1 C13_1 H13_1 119.8 . . ?
C13_1 C14_1 C9_1 120.23(16) . . ?
C13_1 C14_1 H14_1 119.9 . . ?
C9_1 C14_1 H14_1 119.9 . . ?
C16_1 C15_1 C20_1 118.15(15) . . ?
C16_1 C15_1 C8_1 122.48(14) . . ?
C20_1 C15_1 C8_1 118.96(13) . . ?
C17_1 C16_1 C15_1 120.37(15) . . ?
C17_1 C16_1 H16_1 119.8 . . ?
C15_1 C16_1 H16_1 119.8 . . ?
C18_1 C17_1 C16_1 121.01(16) . . ?
C18_1 C17_1 H17_1 119.5 . . ?
C16_1 C17_1 H17_1 119.5 . . ?
C17_1 C18_1 C19_1 119.07(16) . . ?
C17_1 C18_1 H18_1 120.5 . . ?
C19_1 C18_1 H18_1 120.5 . . ?
C20_1 C19_1 C18_1 120.30(16) . . ?
C20_1 C19_1 H19_1 119.8 . . ?
C18_1 C19_1 H19_1 119.8 . . ?
C26_1 C21_1 C22_1 121.76(15) . . ?
C26_1 C21_1 N1_1 120.81(14) . . ?
C22_1 C21_1 N1_1 117.42(14) . . ?
C23_1 C22_1 C21_1 117.59(15) . . ?
C23_1 C22_1 C27_1 117.87(15) . . ?
C21_1 C22_1 C27_1 124.48(14) . . ?
C24_1 C23_1 C22_1 121.62(17) . . ?
C24_1 C23_1 H23_1 119.2 . . ?
C22_1 C23_1 H23_1 119.2 . . ?
C25_1 C24_1 C23_1 119.70(16) . . ?
C25_1 C24_1 H24_1 120.2 . . ?
C23_1 C24_1 H24_1 120.2 . . ?
C24_1 C25_1 C26_1 121.65(17) . . ?
C24_1 C25_1 H25_1 119.2 . . ?
C26_1 C25_1 H25_1 119.2 . . ?
C25_1 C26_1 C21_1 117.48(16) . . ?
C25_1 C26_1 C30_1 118.23(15) . . ?
C21_1 C26_1 C30_1 124.20(15) . . ?
C22_1 C27_1 C28_1 112.72(13) . . ?
C22_1 C27_1 C29_1 109.14(14) . . ?
C28_1 C27_1 C29_1 109.66(14) . . ?
C22_1 C27_1 H27_1 108.4 . . ?
C28_1 C27_1 H27_1 108.4 . . ?
C29_1 C27_1 H27_1 108.4 . . ?
C27_1 C28_1 H28A_1 109.5 . . ?
C27_1 C28_1 H28B_1 109.5 . . ?
H28A_1 C28_1 H28B_1 109.5 . . ?
C27_1 C28_1 H28C_1 109.5 . . ?
H28A_1 C28_1 H28C_1 109.5 . . ?
H28B_1 C28_1 H28C_1 109.5 . . ?
C27_1 C29_1 H29A_1 109.5 . . ?
C27_1 C29_1 H29B_1 109.5 . . ?
H29A_1 C29_1 H29B_1 109.5 . . ?
C27_1 C29_1 H29C_1 109.5 . . ?
H29A_1 C29_1 H29C_1 109.5 . . ?
H29B_1 C29_1 H29C_1 109.5 . . ?
C26_1 C30_1 C31_1 111.76(15) . . ?
C26_1 C30_1 C32_1 110.36(15) . . ?
C31_1 C30_1 C32_1 110.33(15) . . ?
C26_1 C30_1 H30_1 108.1 . . ?
C31_1 C30_1 H30_1 108.1 . . ?
C32_1 C30_1 H30_1 108.1 . . ?
C30_1 C31_1 H31A_1 109.5 . . ?
C30_1 C31_1 H31B_1 109.5 . . ?
H31A_1 C31_1 H31B_1 109.5 . . ?
C30_1 C31_1 H31C_1 109.5 . . ?
H31A_1 C31_1 H31C_1 109.5 . . ?
H31B_1 C31_1 H31C_1 109.5 . . ?
C30_1 C32_1 H32A_1 109.5 . . ?
C30_1 C32_1 H32B_1 109.5 . . ?
H32A_1 C32_1 H32B_1 109.5 . . ?
C30_1 C32_1 H32C_1 109.5 . . ?
H32A_1 C32_1 H32C_1 109.5 . . ?
H32B_1 C32_1 H32C_1 109.5 . . ?
N2_1 C33_1 C34_1 127.69(15) . . ?
N2_1 C33_1 C38_1 111.38(14) . . ?
C34_1 C33_1 C38_1 120.90(16) . . ?
C35_1 C34_1 C33_1 118.04(16) . . ?
C35_1 C34_1 H34_1 121.0 . . ?
C33_1 C34_1 H34_1 121.0 . . ?
C34_1 C35_1 C36_1 121.44(17) . . ?
C34_1 C35_1 H35_1 119.3 . . ?
C36_1 C35_1 H35_1 119.3 . . ?
C37_1 C36_1 C35_1 120.96(17) . . ?
C37_1 C36_1 H36_1 119.5 . . ?
C35_1 C36_1 H36_1 119.5 . . ?
C36_1 C37_1 C38_1 118.76(16) . . ?
C36_1 C37_1 H37_1 120.6 . . ?
C38_1 C37_1 H37_1 120.6 . . ?
C37_1 C38_1 C33_1 119.88(16) . . ?
C37_1 C38_1 C39_1 134.35(16) . . ?
C33_1 C38_1 C39_1 105.70(14) . . ?
C40_1 C39_1 C44_1 120.09(15) . . ?
C40_1 C39_1 C38_1 134.30(15) . . ?
C44_1 C39_1 C38_1 105.61(14) . . ?
C41_1 C40_1 C39_1 119.34(16) . . ?
C41_1 C40_1 H40_1 120.3 . . ?
C39_1 C40_1 H40_1 120.3 . . ?
C40_1 C41_1 C42_1 120.17(16) . . ?
C40_1 C41_1 H41_1 119.9 . . ?
C42_1 C41_1 H41_1 119.9 . . ?
C43_1 C42_1 C41_1 121.82(16) . . ?
C43_1 C42_1 H42_1 119.1 . . ?
C41_1 C42_1 H42_1 119.1 . . ?
C42_1 C43_1 C44_1 118.70(16) . . ?
C42_1 C43_1 H43_1 120.7 . . ?
C44_1 C43_1 H43_1 120.7 . . ?
N2_1 C44_1 C43_1 128.93(15) . . ?
N2_1 C44_1 C39_1 111.17(15) . . ?
C43_1 C44_1 C39_1 119.87(15) . . ?
C19_1 C20_1 C15_1 121.03(15) . . ?
C19_1 C20_1 H20_1 119.5 . . ?
C15_1 C20_1 H20_1 119.5 . . ?
N1_1 C1_1 C2_1 106.71(13) . . ?
N1_1 C1_1 Cu1_1 126.33(12) . . ?
C2_1 C1_1 Cu1_1 126.95(12) . . ?

loop_
_geom_bond_atom_site_label_1
_geom_bond_atom_site_label_2
_geom_bond_distance
_geom_bond_site_symmetry_2
_geom_bond_publ_flag
Cu1_1 N2_1 1.8532(14) . ?
Cu1_1 C1_1 1.8639(16) . ?
N1_1 C1_1 1.326(2) . ?
N1_1 C21_1 1.460(2) . ?
N1_1 C8_1 1.544(2) . ?
C2_1 C3_1 1.394(2) . ?
C2_1 C7_1 1.394(2) . ?
C2_1 C1_1 1.462(2) . ?
N2_1 C44_1 1.376(2) . ?
N2_1 C33_1 1.382(2) . ?
C3_1 C4_1 1.384(2) . ?
C3_1 H3_1 0.9500 . ?
C4_1 C5_1 1.394(2) . ?
C4_1 H4_1 0.9500 . ?
C5_1 C6_1 1.394(2) . ?
C5_1 H5_1 0.9500 . ?
C6_1 C7_1 1.383(2) . ?
C6_1 H6_1 0.9500 . ?
C7_1 C8_1 1.515(2) . ?
C8_1 C9_1 1.530(2) . ?
C8_1 C15_1 1.536(2) . ?
C9_1 C10_1 1.389(2) . ?
C9_1 C14_1 1.404(2) . ?
C10_1 C11_1 1.394(2) . ?
C10_1 H10_1 0.9500 . ?
C11_1 C12_1 1.387(2) . ?
C11_1 H11_1 0.9500 . ?
C12_1 C13_1 1.388(3) . ?
C12_1 H12_1 0.9500 . ?
C13_1 C14_1 1.392(2) . ?
C13_1 H13_1 0.9500 . ?
C14_1 H14_1 0.9500 . ?
C15_1 C16_1 1.394(2) . ?
C15_1 C20_1 1.402(2) . ?
C16_1 C17_1 1.390(2) . ?
C16_1 H16_1 0.9500 . ?
C17_1 C18_1 1.381(3) . ?
C17_1 H17_1 0.9500 . ?
C18_1 C19_1 1.390(2) . ?
C18_1 H18_1 0.9500 . ?
C19_1 C20_1 1.382(2) . ?
C19_1 H19_1 0.9500 . ?
C21_1 C26_1 1.408(2) . ?
C21_1 C22_1 1.410(2) . ?
C22_1 C23_1 1.395(2) . ?
C22_1 C27_1 1.518(2) . ?
C23_1 C24_1 1.384(3) . ?
C23_1 H23_1 0.9500 . ?
C24_1 C25_1 1.378(3) . ?
C24_1 H24_1 0.9500 . ?
C25_1 C26_1 1.400(2) . ?
C25_1 H25_1 0.9500 . ?
C26_1 C30_1 1.514(2) . ?
C27_1 C28_1 1.535(2) . ?
C27_1 C29_1 1.539(2) . ?
C27_1 H27_1 1.0000 . ?
C28_1 H28A_1 0.9800 . ?
C28_1 H28B_1 0.9800 . ?
C28_1 H28C_1 0.9800 . ?
C29_1 H29A_1 0.9800 . ?
C29_1 H29B_1 0.9800 . ?
C29_1 H29C_1 0.9800 . ?
C30_1 C31_1 1.535(2) . ?
C30_1 C32_1 1.538(2) . ?
C30_1 H30_1 1.0000 . ?
C31_1 H31A_1 0.9800 . ?
C31_1 H31B_1 0.9800 . ?
C31_1 H31C_1 0.9800 . ?
C32_1 H32A_1 0.9800 . ?
C32_1 H32B_1 0.9800 . ?
C32_1 H32C_1 0.9800 . ?
C33_1 C34_1 1.404(2) . ?
C33_1 C38_1 1.420(2) . ?
C34_1 C35_1 1.382(3) . ?
C34_1 H34_1 0.9500 . ?
C35_1 C36_1 1.403(3) . ?
C35_1 H35_1 0.9500 . ?
C36_1 C37_1 1.388(3) . ?
C36_1 H36_1 0.9500 . ?
C37_1 C38_1 1.399(2) . ?
C37_1 H37_1 0.9500 . ?
C38_1 C39_1 1.436(2) . ?
C39_1 C40_1 1.400(2) . ?
C39_1 C44_1 1.429(2) . ?
C40_1 C41_1 1.385(3) . ?
C40_1 H40_1 0.9500 . ?
C41_1 C42_1 1.399(3) . ?
C41_1 H41_1 0.9500 . ?
C42_1 C43_1 1.387(2) . ?
C42_1 H42_1 0.9500 . ?
C43_1 C44_1 1.396(2) . ?
C43_1 H43_1 0.9500 . ?
C20_1 H20_1 0.9500 . ?
